data_4306140
loop_
_publ_author_name
'Nail M. Shavaleev'
'Rosario Scopelliti'
'Fr\'ed\'eric Gumy'
'Jean-Claude G. B\"unzli'

_publ_contact_author_address
;Ecole polytechnique f\'ed\'erale de Lausanne
Institut des sciences et ing\'enierie chimiques
EPFL SB ISIC LCSL
BCH 1402 (B\^at. BCH)
CH-1015 Lausanne
Switzerland
;
_publ_contact_author_email jean-claude.bunzli@epfl.ch
_publ_contact_author_fax '+41 21 693 98 25'
_publ_contact_author_name 'Jean-Claude B\"unzli'
_publ_contact_author_phone '+41 21 693 98 21'
_publ_section_title
;
Near-Infrared Luminescence of Nine-Coordinate Neodymium Complexes with
Benzimidazole-Substituted 8-Hydroxyquinolines
;
_journal_name_full 'Inorganic Chemistry'
_journal_page_first 9055
_journal_page_last 9068
_journal_paper_doi 10.1021/ic8010585
_journal_volume 47
_journal_year 2008
_chemical_formula_moiety 'C51 H36 N9 O3 Pr, C3 H8 O, 2(H2 O)'
_chemical_formula_sum 'C54 H48 N9 O6 Pr'
_chemical_formula_weight 1059.92
_chemical_name_systematic
; 
 ? 
;
_space_group_IT_number 14
_symmetry_cell_setting monoclinic
_symmetry_space_group_name_Hall '-P 2ybc'
_symmetry_space_group_name_H-M 'P 1 21/c 1'
_atom_sites_solution_hydrogens geom
_atom_sites_solution_primary direct
_atom_sites_solution_secondary difmap
_audit_creation_method SHELXL-97
_cell_angle_alpha 90.00
_cell_angle_beta 101.61(3)
_cell_angle_gamma 90.00
_cell_formula_units_Z 4
_cell_length_a 15.771(3)
_cell_length_b 18.094(4)
_cell_length_c 16.589(3)
_cell_measurement_reflns_used 20
_cell_measurement_temperature 100(2)
_cell_measurement_theta_max 11.016
_cell_measurement_theta_min 3.903
_cell_volume 4637.0(17)
_computing_cell_refinement 'Dirax/lsq (Duisenberg & Schreurs, 1989-2000)'
_computing_data_collection 'Collect (Bruker AXS BV, 1997-2004)'
_computing_data_reduction 'EvalCCD (Duisenberg & Schreurs, 1990-2000)'
_computing_molecular_graphics 'Bruker SHELXTL'
_computing_publication_material 'Bruker SHELXTL'
_computing_structure_refinement 'SHELXL-97 (Sheldrick, 1997)'
_computing_structure_solution 'SHELXS-97 (Sheldrick, 1990)'
_diffrn_ambient_temperature 100(2)
_diffrn_measured_fraction_theta_full 0.991
_diffrn_measured_fraction_theta_max 0.991
_diffrn_measurement_device_type 'Bruker APEX II CCD'
_diffrn_measurement_method 'phi and omega scans'
_diffrn_radiation_monochromator graphite
_diffrn_radiation_source 'fine-focus sealed tube'
_diffrn_radiation_type MoK\a
_diffrn_radiation_wavelength 0.71073
_diffrn_reflns_av_R_equivalents 0.1585
_diffrn_reflns_av_sigmaI/netI 0.1326
_diffrn_reflns_limit_h_max 17
_diffrn_reflns_limit_h_min -17
_diffrn_reflns_limit_k_max 19
_diffrn_reflns_limit_k_min -19
_diffrn_reflns_limit_l_max 18
_diffrn_reflns_limit_l_min -18
_diffrn_reflns_number 35040
_diffrn_reflns_theta_full 23.00
_diffrn_reflns_theta_max 23.00
_diffrn_reflns_theta_min 3.34
_exptl_absorpt_coefficient_mu 1.115
_exptl_absorpt_correction_T_max 1.0000
_exptl_absorpt_correction_T_min 0.5784
_exptl_absorpt_correction_type multi-scan
_exptl_absorpt_process_details 'SADABS V2.10, Sheldrick G.M., 2003'
_exptl_crystal_colour orange
_exptl_crystal_density_diffrn 1.518
_exptl_crystal_density_method 'not measured'
_exptl_crystal_description needle
_exptl_crystal_F_000 2168
_exptl_crystal_size_max 0.66
_exptl_crystal_size_mid 0.14
_exptl_crystal_size_min 0.11
_refine_diff_density_max 1.003
_refine_diff_density_min -1.106
_refine_diff_density_rms 0.193
_refine_ls_extinction_method none
_refine_ls_goodness_of_fit_ref 1.063
_refine_ls_hydrogen_treatment mixed
_refine_ls_matrix_type full
_refine_ls_number_parameters 643
_refine_ls_number_reflns 6395
_refine_ls_number_restraints 67
_refine_ls_restrained_S_all 1.060
_refine_ls_R_factor_all 0.1758
_refine_ls_R_factor_gt 0.1011
_refine_ls_shift/su_max 0.000
_refine_ls_shift/su_mean 0.000
_refine_ls_structure_factor_coef Fsqd
_refine_ls_weighting_details 'calc w=1/[\s^2^(Fo^2^)+(0.0529P)^2^+145.3646P] where P=(Fo^2^+2Fc^2^)/3'
_refine_ls_weighting_scheme calc
_refine_ls_wR_factor_gt 0.1967
_refine_ls_wR_factor_ref 0.2349
_reflns_number_gt 3770
_reflns_number_total 6395
_reflns_threshold_expression >2sigma(I)
_cod_data_source_file ic8010585_si_005_03.cif
_cod_data_source_block '[Pr(L)3]'
_cod_depositor_comments
;
The following automatic conversions were performed:
'_symmetry_cell_setting' value 'Monoclinic' changed to 'monoclinic'
according to '/home/saulius/struct/CIF-dictionaries/cif_core.dic'
dictionary named 'cif_core.dic' version 2.4.1 from 2010-06-29.

Automatic conversion script
Id: cif_fix_enum 1527 2010-12-29 10:47:43Z saulius 
;
_cod_original_cell_volume 4637.0(16)
_cod_database_code 4306140

loop_
_symmetry_equiv_pos_as_xyz
'x, y, z'
'-x, y+1/2, -z+1/2'
'-x, -y, -z'
'x, -y-1/2, z-1/2'

loop_
_atom_site_label
_atom_site_type_symbol
_atom_site_fract_x
_atom_site_fract_y
_atom_site_fract_z
_atom_site_U_iso_or_equiv
_atom_site_adp_type
_atom_site_occupancy
_atom_site_symmetry_multiplicity
_atom_site_calc_flag
_atom_site_refinement_flags
_atom_site_disorder_assembly
_atom_site_disorder_group
Pr1 Pr 0.25337(5) 0.00435(5) 0.21083(5) 0.0193(3) Uani 1 1 d . . .
O1 O 0.2110(7) 0.1019(5) 0.1142(6) 0.028(3) Uani 1 1 d . . .
O2 O 0.3939(7) 0.0569(6) 0.2029(6) 0.026(3) Uani 1 1 d . . .
O3 O 0.1332(6) 0.0237(5) 0.2787(6) 0.022(2) Uani 1 1 d . . .
N1 N 0.2595(7) 0.1379(7) 0.2729(7) 0.019(3) Uani 1 1 d . . .
N2 N 0.3229(8) 0.0217(6) 0.3681(7) 0.022(3) Uani 1 1 d . . .
N3 N 0.3582(7) 0.0884(6) 0.4848(7) 0.019(3) Uani 1 1 d . . .
N4 N 0.3877(8) -0.0885(7) 0.2180(7) 0.021(3) Uani 1 1 d . . .
N5 N 0.2355(8) -0.1483(7) 0.2458(8) 0.026(3) Uani 1 1 d . . .
N6 N 0.2506(7) -0.2472(6) 0.1704(8) 0.024(3) Uani 1 1 d . . .
N7 N 0.0969(8) -0.0409(7) 0.1285(7) 0.026(3) Uani 1 1 d . . .
N8 N 0.2377(8) -0.0677(7) 0.0592(7) 0.024(3) Uani 1 1 d . . .
N9 N 0.1667(9) -0.1538(7) -0.0276(7) 0.031(3) Uani 1 1 d U . .
C1 C 0.2002(10) 0.1702(8) 0.1335(9) 0.025(4) Uani 1 1 d . . .
C2 C 0.1660(10) 0.2263(8) 0.0793(10) 0.026(4) Uani 1 1 d . . .
H2 H 0.1496 0.2148 0.0224 0.031 Uiso 1 1 calc R . .
C3 C 0.1545(9) 0.2994(8) 0.1048(9) 0.022(4) Uani 1 1 d . . .
H3 H 0.1304 0.3352 0.0650 0.026 Uiso 1 1 calc R . .
C4 C 0.1773(10) 0.3197(8) 0.1860(11) 0.031(4) Uani 1 1 d . . .
H4 H 0.1690 0.3695 0.2010 0.037 Uiso 1 1 calc R . .
C5 C 0.2132(9) 0.2677(8) 0.2485(10) 0.022(4) Uani 1 1 d . . .
C6 C 0.2241(9) 0.1932(8) 0.2201(9) 0.023(4) Uani 1 1 d . . .
C7 C 0.2367(9) 0.2783(8) 0.3317(9) 0.021(4) Uani 1 1 d . . .
H7 H 0.2292 0.3261 0.3528 0.026 Uiso 1 1 calc R . .
C8 C 0.2704(10) 0.2242(8) 0.3861(10) 0.027(4) Uani 1 1 d U . .
H8 H 0.2847 0.2335 0.4436 0.033 Uiso 1 1 calc R . .
C9 C 0.2835(9) 0.1524(8) 0.3529(9) 0.021(4) Uani 1 1 d . . .
C10 C 0.3218(9) 0.0892(9) 0.4022(8) 0.021(4) Uani 1 1 d . . .
C11 C 0.3862(9) 0.0150(9) 0.5036(8) 0.025(4) Uani 1 1 d . . .
C12 C 0.4304(9) -0.0156(8) 0.5786(9) 0.026(4) Uani 1 1 d . . .
H12 H 0.4456 0.0126 0.6277 0.031 Uiso 1 1 calc R . .
C13 C 0.4500(9) -0.0902(9) 0.5748(9) 0.022(4) Uani 1 1 d . . .
H13 H 0.4810 -0.1135 0.6231 0.027 Uiso 1 1 calc R . .
C14 C 0.4267(10) -0.1324(9) 0.5040(10) 0.028(4) Uani 1 1 d . . .
H14 H 0.4404 -0.1836 0.5053 0.034 Uiso 1 1 calc R . .
C15 C 0.3837(9) -0.1003(8) 0.4316(9) 0.019(3) Uani 1 1 d . . .
H15 H 0.3681 -0.1289 0.3828 0.023 Uiso 1 1 calc R . .
C16 C 0.3639(8) -0.0261(9) 0.4312(9) 0.021(4) Uani 1 1 d . . .
C17 C 0.3711(13) 0.1481(9) 0.5480(9) 0.043(5) Uani 1 1 d . . .
H17A H 0.3983 0.1909 0.5273 0.065 Uiso 1 1 calc R . .
H17B H 0.4086 0.1299 0.5985 0.065 Uiso 1 1 calc R . .
H17C H 0.3150 0.1626 0.5597 0.065 Uiso 1 1 calc R . .
C18 C 0.4653(10) 0.0203(8) 0.2120(9) 0.022(4) Uani 1 1 d . . .
C19 C 0.5480(11) 0.0528(10) 0.2097(9) 0.033(4) Uani 1 1 d . . .
H19 H 0.5524 0.1048 0.2032 0.039 Uiso 1 1 calc R . .
C20 C 0.6231(9) 0.0081(12) 0.2169(9) 0.038(5) Uani 1 1 d . . .
H20 H 0.6768 0.0314 0.2158 0.046 Uiso 1 1 calc R . .
C21 C 0.6217(9) -0.0679(9) 0.2255(10) 0.026(4) Uani 1 1 d . . .
H21 H 0.6735 -0.0960 0.2321 0.031 Uiso 1 1 calc R . .
C22 C 0.5424(10) -0.1020(8) 0.2244(9) 0.023(4) Uani 1 1 d U . .
C23 C 0.4667(9) -0.0574(8) 0.2186(8) 0.018(3) Uani 1 1 d U . .
C24 C 0.5328(10) -0.1808(9) 0.2289(10) 0.029(4) Uani 1 1 d . . .
H24 H 0.5821 -0.2121 0.2360 0.035 Uiso 1 1 calc R . .
C25 C 0.4519(10) -0.2105(8) 0.2229(8) 0.025(4) Uani 1 1 d . . .
H25 H 0.4444 -0.2626 0.2230 0.030 Uiso 1 1 calc R . .
C26 C 0.3797(9) -0.1633(8) 0.2166(9) 0.021(4) Uani 1 1 d . . .
C27 C 0.2898(9) -0.1863(8) 0.2111(9) 0.021(4) Uani 1 1 d . . .
C28 C 0.1648(10) -0.2476(8) 0.1779(10) 0.026(4) Uani 1 1 d U . .
C29 C 0.0934(12) -0.2923(9) 0.1463(14) 0.055(6) Uani 1 1 d . . .
H29 H 0.0998 -0.3333 0.1122 0.066 Uiso 1 1 calc R . .
C30 C 0.0159(11) -0.2775(9) 0.1642(13) 0.045(5) Uani 1 1 d . . .
H30 H -0.0332 -0.3066 0.1411 0.054 Uiso 1 1 calc R . .
C31 C 0.0079(11) -0.2193(10) 0.2168(14) 0.056(6) Uani 1 1 d . . .
H31 H -0.0466 -0.2116 0.2315 0.067 Uiso 1 1 calc R . .
C32 C 0.0771(11) -0.1705(10) 0.2501(10) 0.038(5) Uani 1 1 d . . .
H32 H 0.0699 -0.1296 0.2840 0.045 Uiso 1 1 calc R . .
C33 C 0.1564(10) -0.1875(8) 0.2288(9) 0.020(3) Uani 1 1 d U . .
C34 C 0.2881(12) -0.3001(9) 0.1194(11) 0.040(5) Uani 1 1 d . . .
H34A H 0.3362 -0.2765 0.0999 0.060 Uiso 1 1 calc R . .
H34B H 0.2436 -0.3150 0.0720 0.060 Uiso 1 1 calc R . .
H34C H 0.3094 -0.3437 0.1523 0.060 Uiso 1 1 calc R . .
C35 C 0.0487(9) 0.0170(8) 0.2401(10) 0.026(4) Uani 1 1 d . . .
C36 C -0.0200(10) 0.0417(9) 0.2750(10) 0.028(4) Uani 1 1 d . . .
H36 H -0.0084 0.0647 0.3276 0.034 Uiso 1 1 calc R . .
C37 C -0.1055(10) 0.0326(10) 0.2333(11) 0.042(5) Uani 1 1 d . . .
H37 H -0.1510 0.0500 0.2582 0.051 Uiso 1 1 calc R . .
C38 C -0.1261(9) -0.0009(10) 0.1565(10) 0.037(4) Uani 1 1 d . . .
H38 H -0.1847 -0.0041 0.1284 0.044 Uiso 1 1 calc R . .
C39 C -0.0594(10) -0.0304(8) 0.1203(9) 0.023(4) Uani 1 1 d . . .
C40 C 0.0297(9) -0.0178(7) 0.1613(9) 0.017(3) Uani 1 1 d . . .
C41 C -0.0727(11) -0.0690(8) 0.0458(9) 0.029(4) Uani 1 1 d . . .
H41 H -0.1301 -0.0786 0.0171 0.034 Uiso 1 1 calc R . .
C42 C -0.0028(12) -0.0938(8) 0.0129(11) 0.033(4) Uani 1 1 d . . .
H42 H -0.0119 -0.1197 -0.0379 0.039 Uiso 1 1 calc R . .
C43 C 0.0828(11) -0.0790(8) 0.0579(9) 0.028(4) Uani 1 1 d . . .
C44 C 0.1627(10) -0.1003(8) 0.0301(8) 0.022(4) Uani 1 1 d . . .
C45 C 0.2516(13) -0.1536(8) -0.0389(10) 0.036(5) Uani 1 1 d . . .
C46 C 0.2972(14) -0.1969(10) -0.0874(10) 0.044(5) Uani 1 1 d . . .
H46 H 0.2688 -0.2345 -0.1229 0.053 Uiso 1 1 calc R . .
C47 C 0.3829(14) -0.1829(10) -0.0816(11) 0.047(5) Uani 1 1 d . . .
H47 H 0.4141 -0.2110 -0.1143 0.056 Uiso 1 1 calc R . .
C48 C 0.4274(13) -0.1276(10) -0.0285(10) 0.043(5) Uani 1 1 d . . .
H48 H 0.4875 -0.1204 -0.0263 0.052 Uiso 1 1 calc R . .
C49 C 0.3853(11) -0.0834(10) 0.0207(9) 0.034(4) Uani 1 1 d . . .
H49 H 0.4141 -0.0450 0.0546 0.041 Uiso 1 1 calc R . .
C50 C 0.2941(10) -0.1005(8) 0.0163(9) 0.024(4) Uani 1 1 d U . .
C51 C 0.0990(12) -0.2016(11) -0.0740(12) 0.052(5) Uani 1 1 d . . .
H51A H 0.0592 -0.2164 -0.0386 0.079 Uiso 1 1 calc R . .
H51B H 0.1256 -0.2457 -0.0926 0.079 Uiso 1 1 calc R . .
H51C H 0.0671 -0.1746 -0.1218 0.079 Uiso 1 1 calc R . .
O4 O 0.1395(7) 0.0583(6) 0.4432(7) 0.038(3) Uani 1 1 d U . .
H4A H 0.1336 0.0531 0.3920 0.057 Uiso 1 1 calc R . .
C52 C 0.1519(11) -0.0136(10) 0.4826(11) 0.046(5) Uani 1 1 d DU . .
H52 H 0.2010 -0.0383 0.4633 0.055 Uiso 1 1 calc R . .
C53 C 0.1789(11) -0.0028(11) 0.5723(11) 0.051(5) Uani 1 1 d U . .
H53A H 0.1355 0.0272 0.5921 0.077 Uiso 1 1 calc R . .
H53B H 0.2349 0.0226 0.5843 0.077 Uiso 1 1 calc R . .
H53C H 0.1841 -0.0509 0.5999 0.077 Uiso 1 1 calc R . .
C54 C 0.075(2) -0.062(2) 0.460(2) 0.182(17) Uani 1 1 d DU . .
H54A H 0.0255 -0.0393 0.4774 0.273 Uiso 1 1 calc R . .
H54B H 0.0874 -0.1102 0.4875 0.273 Uiso 1 1 calc R . .
H54C H 0.0618 -0.0696 0.4003 0.273 Uiso 1 1 calc R . .
O5 O 0.4095(8) 0.1907(7) 0.1274(8) 0.048(3) Uani 1 1 d D . .
H5A H 0.379(11) 0.171(9) 0.074(4) 0.073 Uiso 1 1 d D . .
H5B H 0.398(11) 0.158(8) 0.171(6) 0.073 Uiso 1 1 d D . .
O6 O 0.3083(11) 0.1078(10) -0.0113(10) 0.080(5) Uani 1 1 d D . .
H6A H 0.363(8) 0.080(12) -0.001(13) 0.120 Uiso 1 1 d D . .
H6B H 0.278(12) 0.097(14) 0.034(10) 0.120 Uiso 1 1 d D . .

loop_
_atom_site_aniso_label
_atom_site_aniso_U_11
_atom_site_aniso_U_22
_atom_site_aniso_U_33
_atom_site_aniso_U_23
_atom_site_aniso_U_13
_atom_site_aniso_U_12
Pr1 0.0211(4) 0.0193(5) 0.0174(4) -0.0014(4) 0.0036(3) 0.0005(4)
O1 0.044(7) 0.007(6) 0.028(6) -0.003(5) -0.002(5) -0.004(5)
O2 0.021(6) 0.031(7) 0.028(6) 0.001(5) 0.011(5) -0.003(5)
O3 0.027(6) 0.023(6) 0.016(5) -0.006(4) 0.001(5) 0.005(4)
N1 0.017(7) 0.023(7) 0.015(7) -0.004(6) 0.001(6) 0.004(6)
N2 0.027(7) 0.017(8) 0.020(7) 0.006(5) 0.004(6) 0.003(5)
N3 0.022(7) 0.018(7) 0.021(7) 0.005(6) 0.015(6) -0.001(5)
N4 0.017(7) 0.033(8) 0.012(7) 0.005(6) -0.002(6) 0.009(6)
N5 0.021(8) 0.033(8) 0.025(8) 0.004(6) 0.010(6) -0.008(6)
N6 0.013(7) 0.011(7) 0.052(9) -0.006(6) 0.016(6) -0.001(5)
N7 0.026(8) 0.032(8) 0.018(7) 0.006(6) 0.000(6) -0.002(6)
N8 0.031(8) 0.022(7) 0.022(7) 0.007(6) 0.007(6) 0.009(6)
N9 0.045(7) 0.034(7) 0.017(6) -0.012(5) 0.011(6) 0.004(6)
C1 0.025(9) 0.025(10) 0.019(9) 0.001(7) -0.006(7) 0.009(7)
C2 0.030(9) 0.018(9) 0.026(9) -0.002(7) -0.003(8) -0.008(7)
C3 0.016(8) 0.031(10) 0.018(8) 0.001(7) 0.001(7) 0.000(7)
C4 0.023(9) 0.011(8) 0.059(12) -0.006(8) 0.006(9) 0.004(7)
C5 0.011(8) 0.010(8) 0.051(11) 0.006(8) 0.016(8) 0.002(6)
C6 0.016(8) 0.020(9) 0.031(10) 0.007(8) 0.003(7) -0.003(7)
C7 0.029(9) 0.016(8) 0.020(9) 0.003(7) 0.008(7) 0.003(7)
C8 0.036(9) 0.018(8) 0.028(9) -0.018(7) 0.009(7) 0.004(7)
C9 0.009(8) 0.032(9) 0.022(9) 0.003(7) 0.009(7) -0.002(7)
C10 0.015(8) 0.034(10) 0.011(8) 0.008(7) -0.004(7) -0.007(7)
C11 0.023(8) 0.039(11) 0.016(8) -0.007(8) 0.008(7) 0.003(8)
C12 0.019(8) 0.026(10) 0.029(9) -0.007(7) -0.002(7) -0.007(7)
C13 0.019(8) 0.034(10) 0.016(8) 0.006(7) 0.006(7) -0.005(7)
C14 0.031(9) 0.020(9) 0.037(10) -0.007(8) 0.012(8) -0.014(7)
C15 0.022(9) 0.018(9) 0.017(8) 0.000(7) 0.004(7) -0.003(7)
C16 0.004(7) 0.044(11) 0.015(8) -0.005(7) 0.002(6) -0.007(7)
C17 0.072(14) 0.034(11) 0.016(9) -0.004(8) -0.008(9) 0.012(10)
C18 0.030(9) 0.020(9) 0.018(8) -0.006(6) 0.010(7) -0.011(7)
C19 0.045(12) 0.035(11) 0.018(9) -0.004(8) 0.006(8) -0.005(9)
C20 0.007(7) 0.083(16) 0.021(8) -0.002(10) -0.003(6) -0.005(10)
C21 0.006(8) 0.024(10) 0.051(11) 0.001(8) 0.012(8) 0.005(7)
C22 0.032(9) 0.029(9) 0.012(7) 0.012(7) 0.015(7) 0.007(7)
C23 0.017(5) 0.021(5) 0.013(5) -0.007(4) -0.001(4) 0.000(4)
C24 0.023(9) 0.025(10) 0.037(10) 0.001(8) 0.003(8) 0.013(7)
C25 0.038(10) 0.019(9) 0.011(8) 0.006(7) -0.009(7) -0.002(7)
C26 0.025(9) 0.011(8) 0.028(9) 0.001(7) 0.008(7) 0.010(7)
C27 0.021(9) 0.021(9) 0.026(9) 0.008(7) 0.020(7) 0.003(7)
C28 0.034(8) 0.012(7) 0.033(7) 0.008(6) 0.010(6) 0.013(6)
C29 0.044(13) 0.008(9) 0.116(19) 0.000(10) 0.023(12) -0.003(8)
C30 0.021(10) 0.005(9) 0.108(17) -0.001(10) 0.010(10) -0.006(7)
C31 0.016(10) 0.035(12) 0.115(19) 0.042(12) 0.009(11) 0.009(8)
C32 0.042(11) 0.039(11) 0.031(10) 0.018(8) 0.004(9) -0.006(9)
C33 0.030(7) 0.014(6) 0.019(7) 0.011(6) 0.014(6) 0.005(6)
C34 0.052(12) 0.025(10) 0.042(11) -0.015(8) 0.008(9) 0.003(9)
C35 0.008(7) 0.016(9) 0.055(11) 0.005(8) 0.005(7) 0.003(6)
C36 0.027(9) 0.038(10) 0.025(9) -0.005(8) 0.020(8) 0.000(8)
C37 0.014(9) 0.059(12) 0.051(13) -0.012(10) 0.001(9) 0.009(8)
C38 0.014(8) 0.043(10) 0.049(11) 0.025(11) -0.008(8) -0.004(9)
C39 0.035(10) 0.015(8) 0.023(9) 0.000(7) 0.018(8) -0.001(7)
C40 0.013(7) 0.013(9) 0.027(8) -0.009(6) 0.005(7) -0.006(6)
C41 0.043(11) 0.019(9) 0.020(9) 0.004(7) -0.004(8) -0.011(8)
C42 0.036(9) 0.025(9) 0.036(11) -0.008(8) 0.003(9) -0.008(9)
C43 0.045(11) 0.019(9) 0.017(9) 0.000(7) -0.003(8) -0.006(8)
C44 0.027(9) 0.026(9) 0.008(8) 0.005(7) -0.004(7) 0.000(7)
C45 0.081(14) 0.006(8) 0.026(10) 0.008(7) 0.021(10) 0.002(9)
C46 0.080(16) 0.035(11) 0.027(10) -0.014(8) 0.031(11) -0.014(10)
C47 0.081(16) 0.021(10) 0.041(12) 0.020(9) 0.018(11) 0.021(10)
C48 0.063(13) 0.050(12) 0.020(9) 0.014(9) 0.013(10) 0.012(10)
C49 0.053(12) 0.038(11) 0.015(9) 0.011(8) 0.015(9) 0.016(9)
C50 0.032(7) 0.024(7) 0.016(7) 0.013(6) 0.005(6) 0.010(6)
C51 0.055(13) 0.051(13) 0.058(13) -0.017(11) 0.026(11) -0.013(10)
O4 0.044(7) 0.039(7) 0.031(7) -0.007(6) 0.007(6) 0.002(6)
C52 0.039(10) 0.048(13) 0.051(11) -0.011(10) 0.007(9) -0.021(9)
C53 0.049(11) 0.043(11) 0.054(12) -0.003(11) -0.007(9) -0.012(11)
C54 0.26(4) 0.14(3) 0.13(3) 0.00(3) 0.00(3) -0.04(3)
O5 0.041(8) 0.040(8) 0.073(9) 0.010(7) 0.034(7) 0.004(6)
O6 0.069(11) 0.089(13) 0.076(12) 0.012(10) 0.001(9) 0.009(10)

loop_
_atom_type_symbol
_atom_type_description
_atom_type_scat_dispersion_real
_atom_type_scat_dispersion_imag
_atom_type_scat_source
C C 0.0033 0.0016 'International Tables Vol C Tables 4.2.6.8 and 6.1.1.4'
H H 0.0000 0.0000 'International Tables Vol C Tables 4.2.6.8 and 6.1.1.4'
N N 0.0061 0.0033 'International Tables Vol C Tables 4.2.6.8 and 6.1.1.4'
O O 0.0106 0.0060 'International Tables Vol C Tables 4.2.6.8 and 6.1.1.4'
Pr Pr -0.2180 2.8214 'International Tables Vol C Tables 4.2.6.8 and 6.1.1.4'

loop_
_geom_angle_atom_site_label_1
_geom_angle_atom_site_label_2
_geom_angle_atom_site_label_3
_geom_angle
_geom_angle_site_symmetry_1
_geom_angle_site_symmetry_3
_geom_angle_publ_flag
O1 Pr1 O3 93.7(3) . . ?
O1 Pr1 O2 79.1(4) . . ?
O3 Pr1 O2 140.8(3) . . ?
O1 Pr1 N1 64.2(3) . . ?
O3 Pr1 N1 69.7(3) . . ?
O2 Pr1 N1 72.5(4) . . ?
O1 Pr1 N2 125.5(3) . . ?
O3 Pr1 N2 74.4(3) . . ?
O2 Pr1 N2 78.8(4) . . ?
N1 Pr1 N2 61.7(3) . . ?
O1 Pr1 N4 127.1(4) . . ?
O3 Pr1 N4 139.0(3) . . ?
O2 Pr1 N4 61.9(4) . . ?
N1 Pr1 N4 126.3(4) . . ?
N2 Pr1 N4 82.1(4) . . ?
O1 Pr1 N7 77.3(4) . . ?
O3 Pr1 N7 63.7(3) . . ?
O2 Pr1 N7 147.1(4) . . ?
N1 Pr1 N7 115.9(4) . . ?
N2 Pr1 N7 133.9(4) . . ?
N4 Pr1 N7 117.8(4) . . ?
O1 Pr1 N8 77.2(3) . . ?
O3 Pr1 N8 123.4(3) . . ?
O2 Pr1 N8 92.9(4) . . ?
N1 Pr1 N8 140.5(4) . . ?
N2 Pr1 N8 152.6(3) . . ?
N4 Pr1 N8 71.0(3) . . ?
N7 Pr1 N8 59.8(4) . . ?
O1 Pr1 N5 145.9(3) . . ?
O3 Pr1 N5 85.8(3) . . ?
O2 Pr1 N5 121.1(4) . . ?
N1 Pr1 N5 144.2(4) . . ?
N2 Pr1 N5 87.3(4) . . ?
N4 Pr1 N5 59.6(4) . . ?
N7 Pr1 N5 72.0(4) . . ?
N8 Pr1 N5 74.8(4) . . ?
C1 O1 Pr1 124.9(9) . . ?
C18 O2 Pr1 125.1(9) . . ?
C35 O3 Pr1 123.6(9) . . ?
C9 N1 C6 119.5(13) . . ?
C9 N1 Pr1 123.7(9) . . ?
C6 N1 Pr1 116.2(9) . . ?
C10 N2 C16 106.7(11) . . ?
C10 N2 Pr1 119.0(9) . . ?
C16 N2 Pr1 134.3(9) . . ?
C10 N3 C11 106.2(12) . . ?
C10 N3 C17 131.6(12) . . ?
C11 N3 C17 122.1(12) . . ?
C26 N4 C23 119.5(12) . . ?
C26 N4 Pr1 123.5(9) . . ?
C23 N4 Pr1 117.0(9) . . ?
C27 N5 C33 106.0(12) . . ?
C27 N5 Pr1 108.5(9) . . ?
C33 N5 Pr1 124.4(9) . . ?
C27 N6 C28 108.2(12) . . ?
C27 N6 C34 127.4(12) . . ?
C28 N6 C34 124.0(13) . . ?
C43 N7 C40 120.4(13) . . ?
C43 N7 Pr1 125.0(10) . . ?
C40 N7 Pr1 114.4(9) . . ?
C44 N8 C50 104.0(13) . . ?
C44 N8 Pr1 116.5(9) . . ?
C50 N8 Pr1 135.6(10) . . ?
C44 N9 C45 105.8(13) . . ?
C44 N9 C51 130.7(14) . . ?
C45 N9 C51 123.4(13) . . ?
O1 C1 C2 126.1(13) . . ?
O1 C1 C6 119.4(13) . . ?
C2 C1 C6 114.5(14) . . ?
C1 C2 C3 123.1(14) . . ?
C1 C2 H2 118.4 . . ?
C3 C2 H2 118.4 . . ?
C4 C3 C2 121.4(14) . . ?
C4 C3 H3 119.3 . . ?
C2 C3 H3 119.3 . . ?
C3 C4 C5 121.5(14) . . ?
C3 C4 H4 119.3 . . ?
C5 C4 H4 119.3 . . ?
C7 C5 C4 128.8(14) . . ?
C7 C5 C6 115.6(13) . . ?
C4 C5 C6 115.6(14) . . ?
N1 C6 C5 121.9(14) . . ?
N1 C6 C1 114.2(13) . . ?
C5 C6 C1 123.9(13) . . ?
C8 C7 C5 123.9(14) . . ?
C8 C7 H7 118.0 . . ?
C5 C7 H7 118.0 . . ?
C7 C8 C9 117.4(14) . . ?
C7 C8 H8 121.3 . . ?
C9 C8 H8 121.3 . . ?
N1 C9 C8 121.6(14) . . ?
N1 C9 C10 113.9(13) . . ?
C8 C9 C10 124.4(14) . . ?
N2 C10 N3 111.7(12) . . ?
N2 C10 C9 120.9(12) . . ?
N3 C10 C9 127.4(14) . . ?
C16 C11 C12 122.9(14) . . ?
C16 C11 N3 107.3(12) . . ?
C12 C11 N3 129.8(13) . . ?
C13 C12 C11 114.6(14) . . ?
C13 C12 H12 122.7 . . ?
C11 C12 H12 122.7 . . ?
C14 C13 C12 123.4(14) . . ?
C14 C13 H13 118.3 . . ?
C12 C13 H13 118.3 . . ?
C15 C14 C13 120.2(15) . . ?
C15 C14 H14 119.9 . . ?
C13 C14 H14 119.9 . . ?
C16 C15 C14 118.9(14) . . ?
C16 C15 H15 120.5 . . ?
C14 C15 H15 120.5 . . ?
C15 C16 C11 119.9(14) . . ?
C15 C16 N2 132.1(13) . . ?
C11 C16 N2 108.0(13) . . ?
N3 C17 H17A 109.5 . . ?
N3 C17 H17B 109.5 . . ?
H17A C17 H17B 109.5 . . ?
N3 C17 H17C 109.5 . . ?
H17A C17 H17C 109.5 . . ?
H17B C17 H17C 109.5 . . ?
O2 C18 C23 121.5(13) . . ?
O2 C18 C19 124.2(14) . . ?
C23 C18 C19 114.2(14) . . ?
C20 C19 C18 120.6(16) . . ?
C20 C19 H19 119.7 . . ?
C18 C19 H19 119.7 . . ?
C21 C20 C19 123.1(15) . . ?
C21 C20 H20 118.5 . . ?
C19 C20 H20 118.5 . . ?
C20 C21 C22 118.2(13) . . ?
C20 C21 H21 120.9 . . ?
C22 C21 H21 120.9 . . ?
C21 C22 C23 119.1(14) . . ?
C21 C22 C24 122.9(14) . . ?
C23 C22 C24 118.0(14) . . ?
N4 C23 C18 114.2(13) . . ?
N4 C23 C22 121.1(13) . . ?
C18 C23 C22 124.7(14) . . ?
C25 C24 C22 119.4(14) . . ?
C25 C24 H24 120.3 . . ?
C22 C24 H24 120.3 . . ?
C24 C25 C26 119.7(14) . . ?
C24 C25 H25 120.2 . . ?
C26 C25 H25 120.2 . . ?
N4 C26 C25 122.1(14) . . ?
N4 C26 C27 111.7(12) . . ?
C25 C26 C27 126.1(13) . . ?
N5 C27 N6 111.4(13) . . ?
N5 C27 C26 122.0(14) . . ?
N6 C27 C26 126.5(13) . . ?
N6 C28 C33 105.2(13) . . ?
N6 C28 C29 134.2(15) . . ?
C33 C28 C29 120.6(15) . . ?
C30 C29 C28 120.1(18) . . ?
C30 C29 H29 119.9 . . ?
C28 C29 H29 119.9 . . ?
C29 C30 C31 119.4(17) . . ?
C29 C30 H30 120.3 . . ?
C31 C30 H30 120.3 . . ?
C30 C31 C32 123.6(17) . . ?
C30 C31 H31 118.2 . . ?
C32 C31 H31 118.2 . . ?
C33 C32 C31 114.8(17) . . ?
C33 C32 H32 122.6 . . ?
C31 C32 H32 122.6 . . ?
C28 C33 C32 121.3(15) . . ?
C28 C33 N5 108.9(13) . . ?
C32 C33 N5 129.5(14) . . ?
N6 C34 H34A 109.5 . . ?
N6 C34 H34B 109.5 . . ?
H34A C34 H34B 109.5 . . ?
N6 C34 H34C 109.5 . . ?
H34A C34 H34C 109.5 . . ?
H34B C34 H34C 109.5 . . ?
O3 C35 C36 122.8(14) . . ?
O3 C35 C40 118.3(12) . . ?
C36 C35 C40 118.9(13) . . ?
C37 C36 C35 120.5(15) . . ?
C37 C36 H36 119.7 . . ?
C35 C36 H36 119.7 . . ?
C38 C37 C36 122.0(15) . . ?
C38 C37 H37 119.0 . . ?
C36 C37 H37 119.0 . . ?
C37 C38 C39 119.8(13) . . ?
C37 C38 H38 120.1 . . ?
C39 C38 H38 120.1 . . ?
C41 C39 C38 124.8(15) . . ?
C41 C39 C40 116.9(14) . . ?
C38 C39 C40 118.3(13) . . ?
N7 C40 C35 118.0(12) . . ?
N7 C40 C39 121.8(12) . . ?
C35 C40 C39 120.2(12) . . ?
C39 C41 C42 121.0(15) . . ?
C39 C41 H41 119.5 . . ?
C42 C41 H41 119.5 . . ?
C41 C42 C43 118.1(15) . . ?
C41 C42 H42 120.9 . . ?
C43 C42 H42 120.9 . . ?
N7 C43 C42 121.8(15) . . ?
N7 C43 C44 113.9(13) . . ?
C42 C43 C44 124.3(14) . . ?
N8 C44 N9 114.0(14) . . ?
N8 C44 C43 121.8(13) . . ?
N9 C44 C43 124.2(14) . . ?
N9 C45 C50 105.2(14) . . ?
N9 C45 C46 133.5(16) . . ?
C50 C45 C46 121.2(18) . . ?
C47 C46 C45 117.9(17) . . ?
C47 C46 H46 121.1 . . ?
C45 C46 H46 121.1 . . ?
C46 C47 C48 122.4(18) . . ?
C46 C47 H47 118.8 . . ?
C48 C47 H47 118.8 . . ?
C49 C48 C47 122.0(19) . . ?
C49 C48 H48 119.0 . . ?
C47 C48 H48 119.0 . . ?
C48 C49 C50 115.2(17) . . ?
C48 C49 H49 122.4 . . ?
C50 C49 H49 122.4 . . ?
N8 C50 C45 110.9(14) . . ?
N8 C50 C49 127.9(15) . . ?
C45 C50 C49 121.1(15) . . ?
N9 C51 H51A 109.5 . . ?
N9 C51 H51B 109.5 . . ?
H51A C51 H51B 109.5 . . ?
N9 C51 H51C 109.5 . . ?
H51A C51 H51C 109.5 . . ?
H51B C51 H51C 109.5 . . ?
C52 O4 H4A 109.5 . . ?
O4 C52 C53 108.7(15) . . ?
O4 C52 C54 113(2) . . ?
C53 C52 C54 113(2) . . ?
O4 C52 H52 107.4 . . ?
C53 C52 H52 107.4 . . ?
C54 C52 H52 107.4 . . ?
C52 C53 H53A 109.5 . . ?
C52 C53 H53B 109.5 . . ?
H53A C53 H53B 109.5 . . ?
C52 C53 H53C 109.5 . . ?
H53A C53 H53C 109.5 . . ?
H53B C53 H53C 109.5 . . ?
C52 C54 H54A 109.5 . . ?
C52 C54 H54B 109.5 . . ?
H54A C54 H54B 109.5 . . ?
C52 C54 H54C 109.5 . . ?
H54A C54 H54C 109.5 . . ?
H54B C54 H54C 109.5 . . ?
H5A O5 H5B 109(3) . . ?
H6A O6 H6B 109(3) . . ?

loop_
_geom_bond_atom_site_label_1
_geom_bond_atom_site_label_2
_geom_bond_distance
_geom_bond_site_symmetry_2
_geom_bond_publ_flag
Pr1 O1 2.388(10) . ?
Pr1 O3 2.418(10) . ?
Pr1 O2 2.440(10) . ?
Pr1 N1 2.622(12) . ?
Pr1 N2 2.638(12) . ?
Pr1 N4 2.688(12) . ?
Pr1 N7 2.696(12) . ?
Pr1 N8 2.800(12) . ?
Pr1 N5 2.847(13) . ?
O1 C1 1.295(17) . ?
O2 C18 1.288(17) . ?
O3 C35 1.363(16) . ?
N1 C9 1.330(18) . ?
N1 C6 1.372(18) . ?
N2 C10 1.348(18) . ?
N2 C16 1.410(18) . ?
N3 C10 1.375(18) . ?
N3 C11 1.415(19) . ?
N3 C17 1.490(19) . ?
N4 C26 1.360(18) . ?
N4 C23 1.365(18) . ?
N5 C27 1.319(18) . ?
N5 C33 1.413(19) . ?
N6 C27 1.373(19) . ?
N6 C28 1.383(19) . ?
N6 C34 1.478(19) . ?
N7 C43 1.338(19) . ?
N7 C40 1.351(18) . ?
N8 C44 1.322(18) . ?
N8 C50 1.381(19) . ?
N9 C44 1.373(19) . ?
N9 C45 1.39(2) . ?
N9 C51 1.46(2) . ?
C1 C2 1.39(2) . ?
C1 C6 1.47(2) . ?
C2 C3 1.41(2) . ?
C2 H2 0.9500 . ?
C3 C4 1.37(2) . ?
C3 H3 0.9500 . ?
C4 C5 1.43(2) . ?
C4 H4 0.9500 . ?
C5 C7 1.37(2) . ?
C5 C6 1.45(2) . ?
C7 C8 1.36(2) . ?
C7 H7 0.9500 . ?
C8 C9 1.44(2) . ?
C8 H8 0.9500 . ?
C9 C10 1.46(2) . ?
C11 C16 1.40(2) . ?
C11 C12 1.41(2) . ?
C12 C13 1.39(2) . ?
C12 H12 0.9500 . ?
C13 C14 1.39(2) . ?
C13 H13 0.9500 . ?
C14 C15 1.38(2) . ?
C14 H14 0.9500 . ?
C15 C16 1.38(2) . ?
C15 H15 0.9500 . ?
C17 H17A 0.9800 . ?
C17 H17B 0.9800 . ?
C17 H17C 0.9800 . ?
C18 C23 1.41(2) . ?
C18 C19 1.44(2) . ?
C19 C20 1.42(2) . ?
C19 H19 0.9500 . ?
C20 C21 1.38(2) . ?
C20 H20 0.9500 . ?
C21 C22 1.39(2) . ?
C21 H21 0.9500 . ?
C22 C23 1.43(2) . ?
C22 C24 1.44(2) . ?
C24 C25 1.37(2) . ?
C24 H24 0.9500 . ?
C25 C26 1.41(2) . ?
C25 H25 0.9500 . ?
C26 C27 1.46(2) . ?
C28 C33 1.40(2) . ?
C28 C29 1.40(2) . ?
C29 C30 1.34(2) . ?
C29 H29 0.9500 . ?
C30 C31 1.39(3) . ?
C30 H30 0.9500 . ?
C31 C32 1.43(2) . ?
C31 H31 0.9500 . ?
C32 C33 1.40(2) . ?
C32 H32 0.9500 . ?
C34 H34A 0.9800 . ?
C34 H34B 0.9800 . ?
C34 H34C 0.9800 . ?
C35 C36 1.40(2) . ?
C35 C40 1.43(2) . ?
C36 C37 1.40(2) . ?
C36 H36 0.9500 . ?
C37 C38 1.39(2) . ?
C37 H37 0.9500 . ?
C38 C39 1.42(2) . ?
C38 H38 0.9500 . ?
C39 C41 1.40(2) . ?
C39 C40 1.45(2) . ?
C41 C42 1.40(2) . ?
C41 H41 0.9500 . ?
C42 C43 1.43(2) . ?
C42 H42 0.9500 . ?
C43 C44 1.48(2) . ?
C45 C50 1.40(2) . ?
C45 C46 1.42(2) . ?
C46 C47 1.36(3) . ?
C46 H46 0.9500 . ?
C47 C48 1.42(3) . ?
C47 H47 0.9500 . ?
C48 C49 1.40(2) . ?
C48 H48 0.9500 . ?
C49 C50 1.46(2) . ?
C49 H49 0.9500 . ?
C51 H51A 0.9800 . ?
C51 H51B 0.9800 . ?
C51 H51C 0.9800 . ?
O4 C52 1.45(2) . ?
O4 H4A 0.8400 . ?
C52 C53 1.47(2) . ?
C52 C54 1.484(19) . ?
C52 H52 1.0000 . ?
C53 H53A 0.9800 . ?
C53 H53B 0.9800 . ?
C53 H53C 0.9800 . ?
C54 H54A 0.9800 . ?
C54 H54B 0.9800 . ?
C54 H54C 0.9800 . ?
O5 H5A 0.98(2) . ?
O5 H5B 0.98(2) . ?
O6 H6A 0.98(2) . ?
O6 H6B 0.99(2) . ?

loop_
_geom_hbond_atom_site_label_D
_geom_hbond_atom_site_label_H
_geom_hbond_atom_site_label_A
_geom_hbond_distance_DH
_geom_hbond_distance_HA
_geom_hbond_distance_DA
_geom_hbond_angle_DHA
_geom_hbond_site_symmetry_A
O4 H4A O3 0.84 1.95 2.781(14) 168.9 .
O5 H5A O6 0.98(2) 1.99(6) 2.93(2) 162(12) .
O5 H5B O2 0.98(2) 1.91(11) 2.758(16) 143(15) .
O6 H6B O1 0.99(2) 1.86(6) 2.83(2) 165(20) .

loop_
_geom_torsion_atom_site_label_1
_geom_torsion_atom_site_label_2
_geom_torsion_atom_site_label_3
_geom_torsion_atom_site_label_4
_geom_torsion
_geom_torsion_site_symmetry_1
_geom_torsion_site_symmetry_2
_geom_torsion_site_symmetry_3
_geom_torsion_site_symmetry_4
_geom_torsion_publ_flag
O3 Pr1 O1 C1 57.1(12) . . . . ?
O2 Pr1 O1 C1 -84.0(12) . . . . ?
N1 Pr1 O1 C1 -8.2(11) . . . . ?
N2 Pr1 O1 C1 -16.4(13) . . . . ?
N4 Pr1 O1 C1 -125.6(11) . . . . ?
N7 Pr1 O1 C1 119.0(12) . . . . ?
N8 Pr1 O1 C1 -179.5(12) . . . . ?
N5 Pr1 O1 C1 145.1(11) . . . . ?
O1 Pr1 O2 C18 -148.9(11) . . . . ?
O3 Pr1 O2 C18 128.6(11) . . . . ?
N1 Pr1 O2 C18 144.9(12) . . . . ?
N2 Pr1 O2 C18 81.2(11) . . . . ?
N4 Pr1 O2 C18 -5.8(10) . . . . ?
N7 Pr1 O2 C18 -104.2(12) . . . . ?
N8 Pr1 O2 C18 -72.5(11) . . . . ?
N5 Pr1 O2 C18 1.4(12) . . . . ?
O1 Pr1 O3 C35 61.2(10) . . . . ?
O2 Pr1 O3 C35 138.5(9) . . . . ?
N1 Pr1 O3 C35 121.9(10) . . . . ?
N2 Pr1 O3 C35 -173.0(10) . . . . ?
N4 Pr1 O3 C35 -115.5(10) . . . . ?
N7 Pr1 O3 C35 -12.7(9) . . . . ?
N8 Pr1 O3 C35 -16.0(11) . . . . ?
N5 Pr1 O3 C35 -84.6(10) . . . . ?
O1 Pr1 N1 C9 179.3(12) . . . . ?
O3 Pr1 N1 C9 74.5(11) . . . . ?
O2 Pr1 N1 C9 -94.6(11) . . . . ?
N2 Pr1 N1 C9 -8.2(10) . . . . ?
N4 Pr1 N1 C9 -62.2(12) . . . . ?
N7 Pr1 N1 C9 119.7(10) . . . . ?
N8 Pr1 N1 C9 -167.2(9) . . . . ?
N5 Pr1 N1 C9 24.7(14) . . . . ?
O1 Pr1 N1 C6 8.7(9) . . . . ?
O3 Pr1 N1 C6 -96.1(10) . . . . ?
O2 Pr1 N1 C6 94.8(10) . . . . ?
N2 Pr1 N1 C6 -178.8(11) . . . . ?
N4 Pr1 N1 C6 127.2(10) . . . . ?
N7 Pr1 N1 C6 -50.9(11) . . . . ?
N8 Pr1 N1 C6 22.2(13) . . . . ?
N5 Pr1 N1 C6 -145.8(9) . . . . ?
O1 Pr1 N2 C10 12.4(12) . . . . ?
O3 Pr1 N2 C10 -71.0(10) . . . . ?
O2 Pr1 N2 C10 80.1(10) . . . . ?
N1 Pr1 N2 C10 4.1(10) . . . . ?
N4 Pr1 N2 C10 142.9(11) . . . . ?
N7 Pr1 N2 C10 -95.8(11) . . . . ?
N8 Pr1 N2 C10 154.3(10) . . . . ?
N5 Pr1 N2 C10 -157.4(11) . . . . ?
O1 Pr1 N2 C16 -168.4(11) . . . . ?
O3 Pr1 N2 C16 108.3(12) . . . . ?
O2 Pr1 N2 C16 -100.6(12) . . . . ?
N1 Pr1 N2 C16 -176.7(13) . . . . ?
N4 Pr1 N2 C16 -37.8(12) . . . . ?
N7 Pr1 N2 C16 83.5(13) . . . . ?
N8 Pr1 N2 C16 -26.5(17) . . . . ?
N5 Pr1 N2 C16 21.9(12) . . . . ?
O1 Pr1 N4 C26 -124.7(10) . . . . ?
O3 Pr1 N4 C26 51.2(13) . . . . ?
O2 Pr1 N4 C26 -172.4(12) . . . . ?
N1 Pr1 N4 C26 152.2(10) . . . . ?
N2 Pr1 N4 C26 106.2(11) . . . . ?
N7 Pr1 N4 C26 -29.7(12) . . . . ?
N8 Pr1 N4 C26 -68.3(11) . . . . ?
N5 Pr1 N4 C26 14.7(10) . . . . ?
O1 Pr1 N4 C23 51.6(11) . . . . ?
O3 Pr1 N4 C23 -132.5(9) . . . . ?
O2 Pr1 N4 C23 4.0(9) . . . . ?
N1 Pr1 N4 C23 -31.5(11) . . . . ?
N2 Pr1 N4 C23 -77.5(10) . . . . ?
N7 Pr1 N4 C23 146.6(9) . . . . ?
N8 Pr1 N4 C23 108.0(10) . . . . ?
N5 Pr1 N4 C23 -168.9(11) . . . . ?
O1 Pr1 N5 C27 84.4(11) . . . . ?
O3 Pr1 N5 C27 174.9(10) . . . . ?
O2 Pr1 N5 C27 -35.4(11) . . . . ?
N1 Pr1 N5 C27 -139.2(9) . . . . ?
N2 Pr1 N5 C27 -110.5(10) . . . . ?
N4 Pr1 N5 C27 -28.1(9) . . . . ?
N7 Pr1 N5 C27 111.3(10) . . . . ?
N8 Pr1 N5 C27 48.6(10) . . . . ?
O1 Pr1 N5 C33 -41.2(14) . . . . ?
O3 Pr1 N5 C33 49.3(11) . . . . ?
O2 Pr1 N5 C33 -161.0(10) . . . . ?
N1 Pr1 N5 C33 95.2(12) . . . . ?
N2 Pr1 N5 C33 123.9(11) . . . . ?
N4 Pr1 N5 C33 -153.6(12) . . . . ?
N7 Pr1 N5 C33 -14.3(11) . . . . ?
N8 Pr1 N5 C33 -77.0(11) . . . . ?
O1 Pr1 N7 C43 86.0(12) . . . . ?
O3 Pr1 N7 C43 -173.2(13) . . . . ?
O2 Pr1 N7 C43 41.0(15) . . . . ?
N1 Pr1 N7 C43 138.8(11) . . . . ?
N2 Pr1 N7 C43 -146.4(11) . . . . ?
N4 Pr1 N7 C43 -39.5(13) . . . . ?
N8 Pr1 N7 C43 3.6(11) . . . . ?
N5 Pr1 N7 C43 -78.9(12) . . . . ?
O1 Pr1 N7 C40 -89.8(10) . . . . ?
O3 Pr1 N7 C40 11.0(9) . . . . ?
O2 Pr1 N7 C40 -134.8(9) . . . . ?
N1 Pr1 N7 C40 -37.0(11) . . . . ?
N2 Pr1 N7 C40 37.8(12) . . . . ?
N4 Pr1 N7 C40 144.7(9) . . . . ?
N8 Pr1 N7 C40 -172.2(11) . . . . ?
N5 Pr1 N7 C40 105.3(10) . . . . ?
O1 Pr1 N8 C44 -94.9(10) . . . . ?
O3 Pr1 N8 C44 -8.8(11) . . . . ?
O2 Pr1 N8 C44 -173.0(10) . . . . ?
N1 Pr1 N8 C44 -107.3(11) . . . . ?
N2 Pr1 N8 C44 116.1(11) . . . . ?
N4 Pr1 N8 C44 128.1(11) . . . . ?
N7 Pr1 N8 C44 -12.3(9) . . . . ?
N5 Pr1 N8 C44 65.5(10) . . . . ?
O1 Pr1 N8 C50 111.7(14) . . . . ?
O3 Pr1 N8 C50 -162.3(12) . . . . ?
O2 Pr1 N8 C50 33.6(13) . . . . ?
N1 Pr1 N8 C50 99.3(13) . . . . ?
N2 Pr1 N8 C50 -37.3(17) . . . . ?
N4 Pr1 N8 C50 -25.4(13) . . . . ?
N7 Pr1 N8 C50 -165.7(14) . . . . ?
N5 Pr1 N8 C50 -87.9(13) . . . . ?
Pr1 O1 C1 C2 -172.0(12) . . . . ?
Pr1 O1 C1 C6 7(2) . . . . ?
O1 C1 C2 C3 178.7(15) . . . . ?
C6 C1 C2 C3 0(2) . . . . ?
C1 C2 C3 C4 0(2) . . . . ?
C2 C3 C4 C5 0(2) . . . . ?
C3 C4 C5 C7 -177.9(15) . . . . ?
C3 C4 C5 C6 0(2) . . . . ?
C9 N1 C6 C5 1(2) . . . . ?
Pr1 N1 C6 C5 172.0(10) . . . . ?
C9 N1 C6 C1 -179.9(13) . . . . ?
Pr1 N1 C6 C1 -8.9(16) . . . . ?
C7 C5 C6 N1 -3(2) . . . . ?
C4 C5 C6 N1 178.6(13) . . . . ?
C7 C5 C6 C1 178.1(14) . . . . ?
C4 C5 C6 C1 0(2) . . . . ?
O1 C1 C6 N1 2(2) . . . . ?
C2 C1 C6 N1 -178.7(13) . . . . ?
O1 C1 C6 C5 -178.7(14) . . . . ?
C2 C1 C6 C5 0(2) . . . . ?
C4 C5 C7 C8 179.8(15) . . . . ?
C6 C5 C7 C8 1(2) . . . . ?
C5 C7 C8 C9 2(2) . . . . ?
C6 N1 C9 C8 2(2) . . . . ?
Pr1 N1 C9 C8 -168.0(10) . . . . ?
C6 N1 C9 C10 -178.8(13) . . . . ?
Pr1 N1 C9 C10 10.9(16) . . . . ?
C7 C8 C9 N1 -4(2) . . . . ?
C7 C8 C9 C10 177.7(14) . . . . ?
C16 N2 C10 N3 -1.1(16) . . . . ?
Pr1 N2 C10 N3 178.3(8) . . . . ?
C16 N2 C10 C9 179.9(12) . . . . ?
Pr1 N2 C10 C9 -0.7(17) . . . . ?
C11 N3 C10 N2 1.3(16) . . . . ?
C17 N3 C10 N2 -179.5(15) . . . . ?
C11 N3 C10 C9 -179.8(14) . . . . ?
C17 N3 C10 C9 -1(3) . . . . ?
N1 C9 C10 N2 -6.4(19) . . . . ?
C8 C9 C10 N2 172.4(14) . . . . ?
N1 C9 C10 N3 174.8(13) . . . . ?
C8 C9 C10 N3 -6(2) . . . . ?
C10 N3 C11 C16 -1.0(15) . . . . ?
C17 N3 C11 C16 179.8(13) . . . . ?
C10 N3 C11 C12 177.6(15) . . . . ?
C17 N3 C11 C12 -2(2) . . . . ?
C16 C11 C12 C13 0(2) . . . . ?
N3 C11 C12 C13 -178.4(14) . . . . ?
C11 C12 C13 C14 -1(2) . . . . ?
C12 C13 C14 C15 2(2) . . . . ?
C13 C14 C15 C16 -1(2) . . . . ?
C14 C15 C16 C11 -1(2) . . . . ?
C14 C15 C16 N2 178.6(14) . . . . ?
C12 C11 C16 C15 1(2) . . . . ?
N3 C11 C16 C15 179.9(13) . . . . ?
C12 C11 C16 N2 -178.3(13) . . . . ?
N3 C11 C16 N2 0.3(15) . . . . ?
C10 N2 C16 C15 -179.1(15) . . . . ?
Pr1 N2 C16 C15 2(2) . . . . ?
C10 N2 C16 C11 0.5(15) . . . . ?
Pr1 N2 C16 C11 -178.8(9) . . . . ?
Pr1 O2 C18 C23 7(2) . . . . ?
Pr1 O2 C18 C19 -178.0(10) . . . . ?
O2 C18 C19 C20 -177.4(14) . . . . ?
C23 C18 C19 C20 -2(2) . . . . ?
C18 C19 C20 C21 1(2) . . . . ?
C19 C20 C21 C22 2(2) . . . . ?
C20 C21 C22 C23 -3(2) . . . . ?
C20 C21 C22 C24 177.0(14) . . . . ?
C26 N4 C23 C18 174.1(13) . . . . ?
Pr1 N4 C23 C18 -2.4(16) . . . . ?
C26 N4 C23 C22 -5(2) . . . . ?
Pr1 N4 C23 C22 178.5(10) . . . . ?
O2 C18 C23 N4 -3(2) . . . . ?
C19 C18 C23 N4 -177.9(12) . . . . ?
O2 C18 C23 C22 176.5(13) . . . . ?
C19 C18 C23 C22 1(2) . . . . ?
C21 C22 C23 N4 -179.4(13) . . . . ?
C24 C22 C23 N4 0(2) . . . . ?
C21 C22 C23 C18 2(2) . . . . ?
C24 C22 C23 C18 -178.6(14) . . . . ?
C21 C22 C24 C25 -176.5(15) . . . . ?
C23 C22 C24 C25 4(2) . . . . ?
C22 C24 C25 C26 -3(2) . . . . ?
C23 N4 C26 C25 6(2) . . . . ?
Pr1 N4 C26 C25 -178.1(10) . . . . ?
C23 N4 C26 C27 -176.5(12) . . . . ?
Pr1 N4 C26 C27 -0.3(17) . . . . ?
C24 C25 C26 N4 -1(2) . . . . ?
C24 C25 C26 C27 -179.0(15) . . . . ?
C33 N5 C27 N6 1.5(16) . . . . ?
Pr1 N5 C27 N6 -134.2(10) . . . . ?
C33 N5 C27 C26 -179.1(13) . . . . ?
Pr1 N5 C27 C26 45.2(16) . . . . ?
C28 N6 C27 N5 1.4(17) . . . . ?
C34 N6 C27 N5 175.3(14) . . . . ?
C28 N6 C27 C26 -178.0(14) . . . . ?
C34 N6 C27 C26 -4(2) . . . . ?
N4 C26 C27 N5 -33(2) . . . . ?
C25 C26 C27 N5 144.4(15) . . . . ?
N4 C26 C27 N6 146.0(14) . . . . ?
C25 C26 C27 N6 -36(2) . . . . ?
C27 N6 C28 C33 -3.7(16) . . . . ?
C34 N6 C28 C33 -177.8(14) . . . . ?
C27 N6 C28 C29 175.7(18) . . . . ?
C34 N6 C28 C29 2(3) . . . . ?
N6 C28 C29 C30 -178.9(18) . . . . ?
C33 C28 C29 C30 0(3) . . . . ?
C28 C29 C30 C31 -3(3) . . . . ?
C29 C30 C31 C32 4(3) . . . . ?
C30 C31 C32 C33 -3(2) . . . . ?
N6 C28 C33 C32 179.9(13) . . . . ?
C29 C28 C33 C32 0(2) . . . . ?
N6 C28 C33 N5 4.7(16) . . . . ?
C29 C28 C33 N5 -174.9(15) . . . . ?
C31 C32 C33 C28 1(2) . . . . ?
C31 C32 C33 N5 175.0(15) . . . . ?
C27 N5 C33 C28 -3.9(16) . . . . ?
Pr1 N5 C33 C28 122.8(11) . . . . ?
C27 N5 C33 C32 -178.6(15) . . . . ?
Pr1 N5 C33 C32 -52.0(19) . . . . ?
Pr1 O3 C35 C36 -167.5(11) . . . . ?
Pr1 O3 C35 C40 13.5(17) . . . . ?
O3 C35 C36 C37 -179.2(15) . . . . ?
C40 C35 C36 C37 0(2) . . . . ?
C35 C36 C37 C38 0(3) . . . . ?
C36 C37 C38 C39 3(3) . . . . ?
C37 C38 C39 C41 176.1(16) . . . . ?
C37 C38 C39 C40 -6(2) . . . . ?
C43 N7 C40 C35 174.7(13) . . . . ?
Pr1 N7 C40 C35 -9.2(16) . . . . ?
C43 N7 C40 C39 -3(2) . . . . ?
Pr1 N7 C40 C39 173.4(10) . . . . ?
O3 C35 C40 N7 -1(2) . . . . ?
C36 C35 C40 N7 179.7(13) . . . . ?
O3 C35 C40 C39 176.1(12) . . . . ?
C36 C35 C40 C39 -3(2) . . . . ?
C41 C39 C40 N7 1(2) . . . . ?
C38 C39 C40 N7 -176.5(14) . . . . ?
C41 C39 C40 C35 -176.0(13) . . . . ?
C38 C39 C40 C35 6(2) . . . . ?
C38 C39 C41 C42 177.4(15) . . . . ?
C40 C39 C41 C42 0(2) . . . . ?
C39 C41 C42 C43 0(2) . . . . ?
C40 N7 C43 C42 3(2) . . . . ?
Pr1 N7 C43 C42 -172.7(11) . . . . ?
C40 N7 C43 C44 180.0(12) . . . . ?
Pr1 N7 C43 C44 4.4(18) . . . . ?
C41 C42 C43 N7 -2(2) . . . . ?
C41 C42 C43 C44 -178.6(14) . . . . ?
C50 N8 C44 N9 1.6(16) . . . . ?
Pr1 N8 C44 N9 -159.6(9) . . . . ?
C50 N8 C44 C43 -177.7(13) . . . . ?
Pr1 N8 C44 C43 21.1(17) . . . . ?
C45 N9 C44 N8 -2.4(17) . . . . ?
C51 N9 C44 N8 -179.7(16) . . . . ?
C45 N9 C44 C43 176.9(13) . . . . ?
C51 N9 C44 C43 0(3) . . . . ?
N7 C43 C44 N8 -18(2) . . . . ?
C42 C43 C44 N8 159.4(14) . . . . ?
N7 C43 C44 N9 163.2(13) . . . . ?
C42 C43 C44 N9 -20(2) . . . . ?
C44 N9 C45 C50 2.0(16) . . . . ?
C51 N9 C45 C50 179.6(15) . . . . ?
C44 N9 C45 C46 177.5(17) . . . . ?
C51 N9 C45 C46 -5(3) . . . . ?
N9 C45 C46 C47 -177.9(17) . . . . ?
C50 C45 C46 C47 -3(2) . . . . ?
C45 C46 C47 C48 1(3) . . . . ?
C46 C47 C48 C49 -1(3) . . . . ?
C47 C48 C49 C50 3(2) . . . . ?
C44 N8 C50 C45 -0.2(16) . . . . ?
Pr1 N8 C50 C45 155.4(10) . . . . ?
C44 N8 C50 C49 176.9(14) . . . . ?
Pr1 N8 C50 C49 -27(2) . . . . ?
N9 C45 C50 N8 -1.2(16) . . . . ?
C46 C45 C50 N8 -177.4(14) . . . . ?
N9 C45 C50 C49 -178.5(13) . . . . ?
C46 C45 C50 C49 5(2) . . . . ?
C48 C49 C50 N8 178.2(14) . . . . ?
C48 C49 C50 C45 -5(2) . . . . ?
